data_4514351
loop_
_publ_author_name
'Verrier, Charlie'
'Alandini, Nurtalya'
'Pezzetta, Cristofer'
'Moliterno, Mauro'
'Buzzetti, Luca'
'Hepburn, Hamish B.'
'Vega-Pe\~naloza, Alberto'
'Silvi, Mattia'
'Melchiorre, Paolo'

_publ_section_title
;
 Direct Stereoselective Installation of Alkyl Fragments at the \b-Carbon
 of Enals via Excited Iminium Ion Catalysis
;
_journal_issue 2
_journal_name_full 'ACS Catalysis'
_journal_page_first 1062
_journal_paper_doi 10.1021/acscatal.7b03788
_journal_volume 8
_journal_year 2018
_chemical_absolute_configuration ad
_chemical_formula_sum 'C20 H26 O6'
_chemical_formula_weight 362.41
_space_group_IT_number 4
_space_group_name_Hall 'P 2yb'
_symmetry_cell_setting monoclinic
_symmetry_space_group_name_Hall 'P 2yb'
_symmetry_space_group_name_H-M 'P 1 21 1'
_atom_sites_solution_hydrogens geom
_audit_creation_method SHELXL-2014/7
_cell_angle_alpha 90
_cell_angle_beta 113.3147(18)
_cell_angle_gamma 90
_cell_formula_units_Z 8
_cell_length_a 20.0688(3)
_cell_length_b 9.57471(12)
_cell_length_c 21.8114(3)
_cell_measurement_reflns_used 56324
_cell_measurement_temperature 100(2)
_cell_measurement_theta_max 39.9460
_cell_measurement_theta_min 2.0200
_cell_volume 3848.90(11)
_computing_cell_refinement 'CrystalClear-SM Expert 2.1 b29 (Rigaku, 2013)'
_computing_data_collection 'CrystalClear-SM Expert 2.1 b29 (Rigaku, 2013)'
_computing_data_reduction 'CrystalClear-SM Expert 2.1 b29 (Rigaku, 2013)'
_computing_molecular_graphics 'SHELXL-2014 (Sheldrick, 2014)'
_computing_publication_material 'SHELXL-2014 (Sheldrick, 2014)'
_computing_structure_refinement 'SHELXL-2014 (Sheldrick, 2014)'
_computing_structure_solution Sir2011
_diffrn_ambient_temperature 100(2)
_diffrn_detector_area_resol_mean 5.8140
_diffrn_detector_type 'PILATUS 200K'
_diffrn_measured_fraction_theta_full 0.999
_diffrn_measured_fraction_theta_max 1.000
_diffrn_measurement_device_type '1/4chi goniometer'
_diffrn_measurement_method
;
 Fullsphere data collection, phi and omega scans
;
_diffrn_measurement_specimen_support 'magnetic support with MicroMount'
_diffrn_radiation_monochromator 'Confocal Max Flux optic'
_diffrn_radiation_type MoK\a
_diffrn_radiation_wavelength 0.7107
_diffrn_reflns_av_R_equivalents 0.0361
_diffrn_reflns_av_unetI/netI 0.0324
_diffrn_reflns_Laue_measured_fraction_full 0.999
_diffrn_reflns_Laue_measured_fraction_max 1.000
_diffrn_reflns_limit_h_max 36
_diffrn_reflns_limit_h_min -36
_diffrn_reflns_limit_k_max 17
_diffrn_reflns_limit_k_min -16
_diffrn_reflns_limit_l_max 39
_diffrn_reflns_limit_l_min -39
_diffrn_reflns_number 201662
_diffrn_reflns_point_group_measured_fraction_full 0.999
_diffrn_reflns_point_group_measured_fraction_max 0.978
_diffrn_reflns_theta_full 25.242
_diffrn_reflns_theta_max 40.249
_diffrn_reflns_theta_min 1.891
_diffrn_source 'Microfocus rotating anode X-ray tube'
_diffrn_source_current 24
_diffrn_source_power 50
_diffrn_source_size '0.2 mm x 0.2 mm fine focus'
_diffrn_source_type 'Rigaku MicroMax-007HF'
_exptl_absorpt_coefficient_mu 0.091
_exptl_absorpt_correction_T_max 0.995
_exptl_absorpt_correction_T_min 0.765
_exptl_absorpt_correction_type multi-scan
_exptl_absorpt_process_details
; 
 CrystalClear-SM Expert 2.1 b29 (Rigaku, 2013)
;
_exptl_crystal_colour colourless
_exptl_crystal_density_diffrn 1.251
_exptl_crystal_description Plate
_exptl_crystal_F_000 1552
_exptl_crystal_size_max 0.2
_exptl_crystal_size_mid 0.2
_exptl_crystal_size_min 0.05
_refine_diff_density_max 0.477
_refine_diff_density_min -0.260
_refine_diff_density_rms 0.062
_refine_ls_abs_structure_details
;
 Flack x determined using 13823 quotients [(I+)-(I-)]/[(I+)+(I-)]
 (Parsons, Flack and Wagner, Acta Cryst. B69 (2013) 249-259).
;
_refine_ls_abs_structure_Flack -0.08(9)
_refine_ls_extinction_method none
_refine_ls_goodness_of_fit_ref 0.990
_refine_ls_hydrogen_treatment constr
_refine_ls_matrix_type full
_refine_ls_number_parameters 981
_refine_ls_number_reflns 47414
_refine_ls_number_restraints 25
_refine_ls_restrained_S_all 0.993
_refine_ls_R_factor_all 0.0722
_refine_ls_R_factor_gt 0.0503
_refine_ls_shift/su_max 0.001
_refine_ls_shift/su_mean 0.000
_refine_ls_structure_factor_coef Fsqd
_refine_ls_weighting_details 'w=1/[\s^2^(Fo^2^)+(0.1000P)^2^] where P=(Fo^2^+2Fc^2^)/3'
_refine_ls_weighting_scheme calc
_refine_ls_wR_factor_gt 0.1298
_refine_ls_wR_factor_ref 0.1462
_reflns_Friedel_coverage 0.876
_reflns_Friedel_fraction_full 0.998
_reflns_Friedel_fraction_max 0.954
_reflns_number_gt 35803
_reflns_number_total 47414
_reflns_threshold_expression 'I > 2\s(I)'
_cod_data_source_file cs7b03788_si_002.cif
_cod_data_source_block NA143
_cod_depositor_comments
;
The following automatic conversions were performed:

'_symmetry_cell_setting' value 'Monoclinic' changed to 'monoclinic'
according to
/home/data/users/saulius/crontab/automatic-downloads/rss-feeds/ACS/lib/dictionaries/cif_core.dic
dictionary named 'cif_core.dic' version 2.4.2 from 2011-04-26.

'_exptl_absorpt_correction_type' value 'Multi-scan' changed to
'multi-scan' according to
/home/data/users/saulius/crontab/automatic-downloads/rss-feeds/ACS/lib/dictionaries/cif_core.dic
dictionary named 'cif_core.dic' version 2.4.2 from 2011-04-26.

Automatic conversion script
Id: cif_fix_values 4973 2017-02-22 13:04:09Z antanas 

 Adding full bibliography for 4514351.cif.
;
_cod_original_sg_symbol_H-M P2(1)
_cod_database_code 4514351
_shelx_shelxl_version_number 2014/7
_shelx_space_group_comment
;
The symmetry employed for this shelxl refinement is uniquely defined
by the following loop, which should always be used as a source of
symmetry information in preference to the above space-group names.
They are only intended as comments.
;
_shelx_estimated_absorpt_t_min 0.982
_shelx_estimated_absorpt_t_max 0.995

loop_
_space_group_symop_operation_xyz
'x, y, z'
'-x, y+1/2, -z'

loop_
_atom_site_label
_atom_site_type_symbol
_atom_site_fract_x
_atom_site_fract_y
_atom_site_fract_z
_atom_site_U_iso_or_equiv
_atom_site_adp_type
_atom_site_occupancy
_atom_site_site_symmetry_order
_atom_site_calc_flag
_atom_site_refinement_flags_posn
_atom_site_refinement_flags_adp
_atom_site_refinement_flags_occupancy
_atom_site_disorder_assembly
_atom_site_disorder_group
C1A C 0.94356(5) 0.81598(10) 0.61125(5) 0.02222(15) Uani 1 1 d . . . . .
H1A H 0.9856 0.7689 0.6084 0.027 Uiso 1 1 calc R U . . .
C1B C 1.04312(5) 0.31836(11) 0.88317(5) 0.02247(15) Uani 1 1 d . . . . .
H1B H 1.0013 0.2735 0.8875 0.027 Uiso 1 1 calc R U . . .
C1C C 0.44296(5) 0.40268(11) 0.35805(5) 0.02333(15) Uani 1 1 d . . . . .
H1C H 0.4840 0.3536 0.3543 0.028 Uiso 1 1 calc R U . . .
C1D C 0.55217(5) 0.96073(11) 0.13733(5) 0.02383(15) Uani 1 1 d . . . . .
H1D H 0.5097 0.9134 0.1392 0.029 Uiso 1 1 calc R U . . .
C2A C 1.01686(6) 1.01841(12) 0.63449(6) 0.0305(2) Uani 1 1 d . . . . .
H2A H 1.0137 1.1206 0.6329 0.037 Uiso 1 1 calc R U . . .
C2B C 0.97283(5) 0.52506(12) 0.86240(6) 0.02841(19) Uani 1 1 d . . . . .
H2B H 0.9778 0.6270 0.8634 0.034 Uiso 1 1 calc R U . . .
C2C C 0.51725(6) 0.60256(14) 0.37564(6) 0.0310(2) Uani 1 1 d . . . . .
H2C H 0.5147 0.7048 0.3737 0.037 Uiso 1 1 calc R U . . .
C2D C 0.47781(6) 1.16157(13) 0.11193(6) 0.0308(2) Uani 1 1 d . . . . .
H2D H 0.4805 1.2638 0.1126 0.037 Uiso 1 1 calc R U . . .
C3A C 1.12923(6) 0.91289(16) 0.65916(6) 0.0339(2) Uani 1 1 d . . . . .
C3B C 0.86064(6) 0.42315(15) 0.84244(6) 0.0317(2) Uani 1 1 d . . . . .
C3C C 0.62625(7) 0.48996(17) 0.39369(7) 0.0373(3) Uani 1 1 d . . . . .
C3D C 0.36700(6) 1.04857(15) 0.08746(6) 0.0328(2) Uani 1 1 d . . . . .
C4A C 1.05138(6) 0.97038(13) 0.70785(6) 0.02962(19) Uani 1 1 d . . . . .
H4A H 1.0751 1.0492 0.7370 0.036 Uiso 1 1 calc R U . . .
C4B C 0.93479(6) 0.47660(13) 0.78953(6) 0.02829(19) Uani 1 1 d . . . . .
H4B H 0.9103 0.5552 0.7606 0.034 Uiso 1 1 calc R U . . .
C4C C 0.55567(6) 0.55593(14) 0.44875(6) 0.02999(19) Uani 1 1 d . . . . .
H4C H 0.5820 0.6345 0.4766 0.036 Uiso 1 1 calc R U . . .
C4D C 0.44457(6) 1.11104(14) 0.03906(6) 0.02977(19) Uani 1 1 d . . . . .
H4D H 0.4198 1.1880 0.0091 0.036 Uiso 1 1 calc R U . . .
C5A C 0.99803(6) 0.90112(13) 0.73121(5) 0.02917(19) Uani 1 1 d . . . . .
H5A H 1.0233 0.8579 0.7751 0.035 Uiso 1 1 calc R U . . .
C5B C 0.98596(6) 0.40506(13) 0.76387(5) 0.02820(18) Uani 1 1 d . . . . .
H5B H 0.9590 0.3635 0.7199 0.034 Uiso 1 1 calc R U . . .
C5C C 0.50545(6) 0.49054(13) 0.47717(5) 0.02718(18) Uani 1 1 d . . . . .
H5C H 0.5336 0.4446 0.5198 0.033 Uiso 1 1 calc R U . . .
C5D C 0.49938(6) 1.04307(14) 0.01692(5) 0.02865(19) Uani 1 1 d . . . . .
H5D H 0.4749 0.9980 -0.0266 0.034 Uiso 1 1 calc R U . . .
C6A C 0.94665(6) 0.79569(11) 0.68175(5) 0.02556(17) Uani 1 1 d . . . . .
H6A H 0.9628 0.7005 0.6969 0.031 Uiso 1 1 calc R U . . .
C6B C 1.09932(6) 0.44222(13) 0.76570(6) 0.02906(19) Uani 1 1 d . . . . .
C6C C 0.39673(6) 0.53785(12) 0.48307(5) 0.02681(17) Uani 1 1 d . . . . .
C6D C 0.61324(6) 1.08691(13) 0.02215(6) 0.02829(18) Uani 1 1 d . . . . .
C7A C 0.88296(7) 0.94521(13) 0.72463(6) 0.0305(2) Uani 1 1 d . . . . .
C7B C 1.03684(6) 0.29707(11) 0.81173(5) 0.02560(17) Uani 1 1 d . . . . .
H7B H 1.0190 0.2026 0.7967 0.031 Uiso 1 1 calc R U . . .
C7C C 0.44878(6) 0.38856(11) 0.42964(5) 0.02458(16) Uani 1 1 d . . . . .
H7C H 0.4610 0.2922 0.4452 0.029 Uiso 1 1 calc R U . . .
C7D C 0.55138(6) 0.94006(12) 0.06763(5) 0.02540(17) Uani 1 1 d . . . . .
H21 H 0.5373 0.8439 0.0528 0.030 Uiso 1 1 calc R U . . .
C8A C 1.18890(8) 1.0226(2) 0.68659(11) 0.0541(4) Uani 1 1 d . . . . .
H8AA H 1.2314 0.9808 0.7197 0.081 Uiso 1 1 calc R U . . .
H8AB H 1.1724 1.0974 0.7064 0.081 Uiso 1 1 calc R U . . .
H8AC H 1.2005 1.0586 0.6509 0.081 Uiso 1 1 calc R U . . .
C8B C 0.83953(10) 0.2975(2) 0.87233(9) 0.0484(4) Uani 1 1 d . . . . .
H8BA H 0.7978 0.2537 0.8391 0.073 Uiso 1 1 calc R U . . .
H8BB H 0.8283 0.3263 0.9093 0.073 Uiso 1 1 calc R U . . .
H8BC H 0.8791 0.2323 0.8876 0.073 Uiso 1 1 calc R U . . .
C8C C 0.64302(10) 0.3578(2) 0.36462(10) 0.0516(4) Uani 1 1 d . . . . .
H8CA H 0.6005 0.2998 0.3477 0.077 Uiso 1 1 calc R U . . .
H8CB H 0.6816 0.3083 0.3987 0.077 Uiso 1 1 calc R U . . .
H8CC H 0.6576 0.3813 0.3289 0.077 Uiso 1 1 calc R U . . .
C8D C 0.30419(8) 1.1502(2) 0.05819(9) 0.0494(4) Uani 1 1 d . . . . .
H8DA H 0.2642 1.1044 0.0238 0.074 Uiso 1 1 calc R U . . .
H8DB H 0.3192 1.2289 0.0395 0.074 Uiso 1 1 calc R U . . .
H8DC H 0.2894 1.1815 0.0927 0.074 Uiso 1 1 calc R U . . .
C9A C 1.15250(11) 0.7851(2) 0.63279(10) 0.0507(4) Uani 1 1 d . . . . .
H9AA H 1.1910 0.7393 0.6686 0.076 Uiso 1 1 calc R U . . .
H9AB H 1.1692 0.8119 0.5989 0.076 Uiso 1 1 calc R U . . .
H9AC H 1.1121 0.7225 0.6141 0.076 Uiso 1 1 calc R U . . .
C9B C 0.80040(7) 0.5310(2) 0.81581(9) 0.0464(3) Uani 1 1 d . . . . .
H9BA H 0.7581 0.4886 0.7827 0.070 Uiso 1 1 calc R U . . .
H9BB H 0.8161 0.6070 0.7961 0.070 Uiso 1 1 calc R U . . .
H9BC H 0.7889 0.5654 0.8518 0.070 Uiso 1 1 calc R U . . .
C9C C 0.68924(8) 0.5922(3) 0.41723(11) 0.0551(5) Uani 1 1 d . . . . .
H9CA H 0.6784 0.6680 0.4406 0.083 Uiso 1 1 calc R U . . .
H9CB H 0.6969 0.6279 0.3794 0.083 Uiso 1 1 calc R U . . .
H9CC H 0.7323 0.5453 0.4466 0.083 Uiso 1 1 calc R U . . .
C9D C 0.34759(9) 0.9187(2) 0.11587(9) 0.0452(3) Uani 1 1 d . . . . .
H9DA H 0.3090 0.8703 0.0812 0.068 Uiso 1 1 calc R U . . .
H9DB H 0.3321 0.9442 0.1507 0.068 Uiso 1 1 calc R U . . .
H9DC H 0.3893 0.8589 0.1337 0.068 Uiso 1 1 calc R U . . .
C10A C 0.82332(9) 1.0440(2) 0.68496(11) 0.0531(4) Uani 1 1 d . . . . .
H10D H 0.7772 1.0025 0.6773 0.080 Uiso 1 1 calc R U . . .
H10E H 0.8263 1.0630 0.6429 0.080 Uiso 1 1 calc R U . . .
H10F H 0.8284 1.1296 0.7093 0.080 Uiso 1 1 calc R U . . .
C10B C 1.09515(10) 0.3995(2) 0.69724(8) 0.0459(3) Uani 1 1 d . . . . .
H10J H 1.1379 0.3477 0.7020 0.069 Uiso 1 1 calc R U . . .
H10K H 1.0919 0.4815 0.6709 0.069 Uiso 1 1 calc R U . . .
H10L H 1.0530 0.3424 0.6755 0.069 Uiso 1 1 calc R U . . .
C10C C 0.40588(10) 0.4760(2) 0.55015(7) 0.0451(3) Uani 1 1 d . . . . .
H10A H 0.4440 0.4077 0.5634 0.068 Uiso 1 1 calc R U . . .
H10B H 0.3614 0.4323 0.5464 0.068 Uiso 1 1 calc R U . . .
H10C H 0.4181 0.5488 0.5830 0.068 Uiso 1 1 calc R U . . .
C10D C 0.61236(9) 1.0360(2) -0.04406(7) 0.0433(3) Uani 1 1 d . . . . .
H10P H 0.6558 0.9840 -0.0364 0.065 Uiso 1 1 calc R U . . .
H10Q H 0.6098 1.1147 -0.0722 0.065 Uiso 1 1 calc R U . . .
H10R H 0.5709 0.9771 -0.0655 0.065 Uiso 1 1 calc R U . . .
C11A C 0.87935(12) 0.9054(2) 0.79036(9) 0.0516(4) Uani 1 1 d . . . . .
H11D H 0.8346 0.8573 0.7820 0.077 Uiso 1 1 calc R U . . .
H11E H 0.8817 0.9882 0.8160 0.077 Uiso 1 1 calc R U . . .
H11F H 0.9194 0.8454 0.8148 0.077 Uiso 1 1 calc R U . . .
C11B C 1.16209(8) 0.5379(2) 0.80221(10) 0.0486(4) Uani 1 1 d . . . . .
H11H H 1.2067 0.4924 0.8076 0.073 Uiso 1 1 calc R U . . .
H11I H 1.1626 0.5599 0.8453 0.073 Uiso 1 1 calc R U . . .
H11J H 1.1571 0.6223 0.7770 0.073 Uiso 1 1 calc R U . . .
C11C C 0.33674(8) 0.64468(16) 0.45865(8) 0.0388(3) Uani 1 1 d . . . . .
H11A H 0.3279 0.6703 0.4135 0.058 Uiso 1 1 calc R U . . .
H11B H 0.3508 0.7260 0.4866 0.058 Uiso 1 1 calc R U . . .
H11C H 0.2933 0.6058 0.4602 0.058 Uiso 1 1 calc R U . . .
C11D C 0.67379(7) 1.18981(17) 0.05580(8) 0.0406(3) Uani 1 1 d . . . . .
H10G H 0.7190 1.1502 0.0590 0.061 Uiso 1 1 calc R U . . .
H10H H 0.6763 1.2103 0.0998 0.061 Uiso 1 1 calc R U . . .
H10I H 0.6645 1.2743 0.0300 0.061 Uiso 1 1 calc R U . . .
C12A C 0.87483(6) 0.75752(11) 0.55600(5) 0.02408(16) Uani 1 1 d . . . . .
H12A H 0.8326 0.7951 0.5623 0.029 Uiso 1 1 calc R U . . .
C12B C 1.11217(6) 0.25826(12) 0.93693(5) 0.02606(17) Uani 1 1 d . . . . .
H12B H 1.1540 0.2981 0.9306 0.031 Uiso 1 1 calc R U . . .
C12C C 0.37261(6) 0.34384(13) 0.30541(5) 0.02748(18) Uani 1 1 d . . . . .
H12C H 0.3317 0.3843 0.3131 0.033 Uiso 1 1 calc R U . . .
C12D C 0.62029(6) 0.90271(13) 0.19356(5) 0.02621(17) Uani 1 1 d . . . . .
H11G H 0.6629 0.9435 0.1891 0.031 Uiso 1 1 calc R U . . .
C13A C 0.87419(6) 0.59970(11) 0.56216(5) 0.02502(16) Uani 1 1 d . . . . .
C13B C 1.11369(6) 0.10103(12) 0.92891(5) 0.02557(17) Uani 1 1 d . . . . .
C13C C 0.37146(6) 0.18665(13) 0.31449(5) 0.02692(18) Uani 1 1 d . . . . .
C13D C 0.62259(6) 0.74540(13) 0.18503(5) 0.02704(18) Uani 1 1 d . . . . .
C14A C 0.83383(7) 0.53647(13) 0.59378(7) 0.0320(2) Uani 1 1 d . . . . .
H14A H 0.8074 0.5915 0.6112 0.038 Uiso 1 1 calc R U . . .
C14B C 1.15359(6) 0.04186(13) 0.89537(6) 0.02899(19) Uani 1 1 d . . . . .
H14B H 1.1788 0.0995 0.8776 0.035 Uiso 1 1 calc R U . . .
C14C C 0.33682(7) 0.12982(15) 0.35322(7) 0.0337(2) Uani 1 1 d . . . . .
H14C H 0.3128 0.1884 0.3717 0.040 Uiso 1 1 calc R U . . .
C14D C 0.66557(7) 0.68711(15) 0.15462(6) 0.0324(2) Uani 1 1 d . . . . .
H14 H 0.6952 0.7447 0.1419 0.039 Uiso 1 1 calc R U . . .
C15A C 0.83266(8) 0.39134(15) 0.59957(8) 0.0388(3) Uani 1 1 d . . . . .
H15A H 0.8055 0.3506 0.6208 0.047 Uiso 1 1 calc R U . . .
C15B C 1.15596(7) -0.10274(14) 0.88830(7) 0.0350(2) Uani 1 1 d . . . . .
H15B H 1.1827 -0.1408 0.8659 0.042 Uiso 1 1 calc R U . . .
C15C C 0.33791(8) -0.01382(16) 0.36435(7) 0.0381(3) Uani 1 1 d . . . . .
H15C H 0.3151 -0.0502 0.3905 0.046 Uiso 1 1 calc R U . . .
C15D C 0.66476(8) 0.54379(17) 0.14301(8) 0.0394(3) Uani 1 1 d . . . . .
H15 H 0.6931 0.5067 0.1220 0.047 Uiso 1 1 calc R U . . .
C16A C 0.87182(8) 0.30741(15) 0.57379(8) 0.0396(3) Uani 1 1 d . . . . .
H16A H 0.8703 0.2107 0.5769 0.048 Uiso 1 1 calc R U . . .
C16B C 1.11863(8) -0.18972(14) 0.91446(7) 0.0383(3) Uani 1 1 d . . . . .
H16B H 1.1208 -0.2861 0.9103 0.046 Uiso 1 1 calc R U . . .
C16C C 0.37295(8) -0.10262(16) 0.33647(7) 0.0385(3) Uani 1 1 d . . . . .
H16C H 0.3733 -0.1985 0.3435 0.046 Uiso 1 1 calc R U . . .
C16D C 0.62140(8) 0.45591(16) 0.16285(7) 0.0400(3) Uani 1 1 d . . . . .
H16 H 0.6211 0.3601 0.1557 0.048 Uiso 1 1 calc R U . . .
C17A C 0.91317(9) 0.36992(16) 0.54344(8) 0.0410(3) Uani 1 1 d . . . . .
H17A H 0.9405 0.3147 0.5270 0.049 Uiso 1 1 calc R U . . .
C17B C 1.07818(9) -0.13261(16) 0.94674(8) 0.0417(3) Uani 1 1 d . . . . .
H17B H 1.0525 -0.1908 0.9638 0.050 Uiso 1 1 calc R U . . .
C17C C 0.40734(9) -0.04731(16) 0.29826(7) 0.0388(3) Uani 1 1 d . . . . .
H17C H 0.4309 -0.1064 0.2795 0.047 Uiso 1 1 calc R U . . .
C17D C 0.57911(10) 0.51254(18) 0.19314(8) 0.0432(3) Uani 1 1 d . . . . .
H17 H 0.5503 0.4545 0.2066 0.052 Uiso 1 1 calc R U . . .
C18A C 0.91423(8) 0.51511(14) 0.53736(7) 0.0349(2) Uani 1 1 d . . . . .
H18A H 0.9419 0.5556 0.5166 0.042 Uiso 1 1 calc R U . . .
C18B C 1.07546(8) 0.01236(15) 0.95404(7) 0.0359(2) Uani 1 1 d . . . . .
H18B H 1.0480 0.0497 0.9758 0.043 Uiso 1 1 calc R U . . .
C18C C 0.40703(7) 0.09594(15) 0.28753(6) 0.0337(2) Uani 1 1 d . . . . .
H18C H 0.4309 0.1316 0.2620 0.040 Uiso 1 1 calc R U . . .
C18D C 0.57909(8) 0.65631(16) 0.20385(7) 0.0375(3) Uani 1 1 d . . . . .
H18 H 0.5497 0.6931 0.2238 0.045 Uiso 1 1 calc R U . . .
C19A C 0.87110(7) 0.80556(14) 0.48742(5) 0.0313(2) Uani 1 1 d . . . . .
H01A H 0.9193 0.8010 0.4873 0.038 Uiso 1 1 calc R U . . .
H01B H 0.8403 0.7418 0.4535 0.038 Uiso 1 1 calc R U . . .
C19B C 1.11697(8) 0.30150(16) 1.00658(6) 0.0366(3) Uani 1 1 d . . . . .
H19C H 1.0686 0.3011 1.0065 0.044 Uiso 1 1 calc R U . . .
H19D H 1.1457 0.2329 1.0390 0.044 Uiso 1 1 calc R U . . .
C19C C 0.36534(9) 0.38543(17) 0.23505(6) 0.0416(3) Uani 1 1 d . . . . .
H19A H 0.4116 0.3717 0.2317 0.050 Uiso 1 1 calc R U . . .
H19B H 0.3302 0.3246 0.2027 0.050 Uiso 1 1 calc R U . . .
C19D C 0.62097(7) 0.94669(17) 0.26149(6) 0.0358(2) Uani 1 1 d . . . . .
H19 H 0.6099 1.0456 0.2598 0.043 Uiso 1 1 calc R U . . .
H18E H 0.5825 0.8971 0.2686 0.043 Uiso 1 1 calc R U . . .
C20A C 0.84217(9) 0.95176(17) 0.46982(7) 0.0427(3) Uani 1 1 d . . . . .
H20 H 0.8664 1.0111 0.4518 0.051 Uiso 1 1 calc R U . . .
C20B C 1.15014(17) 0.4437(3) 1.02788(12) 0.0722(7) Uani 1 1 d . . . . .
H20B H 1.1310 0.4982 1.0523 0.087 Uiso 0.6 1 calc R U P A 1
H20' H 1.1377 0.5232 1.0012 0.087 Uiso 0.2 1 calc R U P B 2
H20" H 1.1918 0.4776 1.0241 0.087 Uiso 0.2 1 calc R U P C 3
C20C C 0.34201(15) 0.5344(2) 0.21818(9) 0.0644(6) Uani 1 1 d . . . . .
H20C H 0.3668 0.5913 0.1998 0.077 Uiso 0.435(5) 1 calc R U P D 1
H2CC H 0.3058 0.5701 0.2302 0.077 Uiso 0.565(5) 1 calc R U P D 2
C20D C 0.69049(8) 0.9209(2) 0.32006(7) 0.0466(4) Uani 1 1 d . . . . .
H20D H 0.6917 0.9414 0.3622 0.056 Uiso 1 1 calc R U . . .
O1A O 0.94783(4) 0.96175(9) 0.59784(4) 0.02683(14) Uani 1 1 d . . . . .
O1B O 1.04121(4) 0.46477(9) 0.89700(4) 0.02683(14) Uani 1 1 d . . . . .
O1C O 0.44717(4) 0.54727(10) 0.34304(4) 0.02814(14) Uani 1 1 d . . . . .
O1D O 0.54688(4) 1.10688(10) 0.14949(4) 0.02879(15) Uani 1 1 d . . . . .
O2A O 1.06702(5) 0.97430(13) 0.60776(5) 0.0390(2) Uani 1 1 d . . . . .
O2B O 0.92397(5) 0.48697(13) 0.89163(5) 0.0363(2) Uani 1 1 d . . . . .
O2C O 0.56361(5) 0.55557(14) 0.34502(5) 0.0417(2) Uani 1 1 d . . . . .
O2D O 0.42708(5) 1.11845(13) 0.13826(5) 0.0365(2) Uani 1 1 d . . . . .
O3A O 1.10382(5) 0.86986(11) 0.70880(4) 0.03150(16) Uani 1 1 d . . . . .
O3B O 0.88319(5) 0.37679(10) 0.79158(4) 0.03041(16) Uani 1 1 d . . . . .
O3C O 0.60523(5) 0.45181(12) 0.44671(5) 0.03444(18) Uani 1 1 d . . . . .
O3D O 0.39386(4) 1.00687(11) 0.03873(4) 0.03097(16) Uani 1 1 d . . . . .
O4A O 0.95036(5) 1.00840(11) 0.73464(5) 0.0366(2) Uani 1 1 d . . . . .
O4B O 1.03423(5) 0.51099(10) 0.75991(5) 0.03382(18) Uani 1 1 d . . . . .
O4C O 0.46265(5) 0.60025(10) 0.48664(5) 0.03181(17) Uani 1 1 d . . . . .
O4D O 0.54626(5) 1.15159(11) 0.01294(5) 0.03338(18) Uani 1 1 d . . . . .
O5A O 0.87882(5) 0.82152(12) 0.68650(5) 0.0383(2) Uani 1 1 d . . . . .
O5B O 1.10379(5) 0.31951(12) 0.80483(5) 0.0373(2) Uani 1 1 d . . . . .
O5C O 0.38241(5) 0.42948(11) 0.43437(5) 0.03284(18) Uani 1 1 d . . . . .
O5D O 0.62001(5) 0.97086(12) 0.06547(5) 0.0367(2) Uani 1 1 d . . . . .
O6A O 0.79051(8) 0.99723(17) 0.47732(7) 0.0560(3) Uani 1 1 d . . . . .
O6D O 0.74474(7) 0.8760(2) 0.31715(7) 0.0707(5) Uani 1 1 d . . . . .
O6B O 1.20013(16) 0.4948(4) 1.0162(2) 0.0818(9) Uani 0.6 1 d . . P E 1
O6C O 0.2925(3) 0.5800(6) 0.2280(3) 0.0915(19) Uani 0.435(5) 1 d . U P D 1
O6B' O 1.2016(5) 0.4393(11) 1.0927(4) 0.076(2) Uani 0.2 1 d . U P E 2
O6B" O 1.1079(6) 0.5140(10) 1.0538(5) 0.083(3) Uani 0.2 1 d . U P E 3
O6C' O 0.3696(3) 0.6114(4) 0.18870(17) 0.1077(18) Uani 0.565(5) 1 d . U P D 2

loop_
_atom_site_aniso_label
_atom_site_aniso_U_11
_atom_site_aniso_U_22
_atom_site_aniso_U_33
_atom_site_aniso_U_23
_atom_site_aniso_U_13
_atom_site_aniso_U_12
C1A 0.0244(4) 0.0189(4) 0.0206(3) -0.0001(3) 0.0060(3) -0.0017(3)
C1B 0.0226(3) 0.0197(4) 0.0228(3) -0.0006(3) 0.0065(3) 0.0008(3)
C1C 0.0247(4) 0.0237(4) 0.0201(3) 0.0017(3) 0.0073(3) 0.0009(3)
C1D 0.0232(3) 0.0247(4) 0.0213(3) -0.0012(3) 0.0063(3) -0.0007(3)
C2A 0.0261(4) 0.0238(5) 0.0338(5) 0.0023(4) 0.0034(4) -0.0044(3)
C2B 0.0213(4) 0.0232(4) 0.0361(5) -0.0034(4) 0.0064(3) 0.0024(3)
C2C 0.0269(4) 0.0306(5) 0.0339(5) 0.0075(4) 0.0103(4) -0.0019(4)
C2D 0.0236(4) 0.0290(5) 0.0337(5) -0.0055(4) 0.0048(4) 0.0017(3)
C3A 0.0268(4) 0.0401(6) 0.0338(5) 0.0043(4) 0.0109(4) -0.0009(4)
C3B 0.0240(4) 0.0378(6) 0.0327(5) -0.0062(4) 0.0106(4) -0.0030(4)
C3C 0.0263(4) 0.0482(7) 0.0390(6) 0.0116(5) 0.0146(4) 0.0015(4)
C3D 0.0230(4) 0.0427(6) 0.0319(5) -0.0108(4) 0.0099(4) -0.0028(4)
C4A 0.0244(4) 0.0305(5) 0.0280(4) -0.0058(4) 0.0040(3) -0.0002(3)
C4B 0.0220(4) 0.0299(5) 0.0296(4) 0.0044(4) 0.0066(3) 0.0023(3)
C4C 0.0248(4) 0.0337(5) 0.0281(4) 0.0021(4) 0.0069(3) -0.0033(4)
C4D 0.0229(4) 0.0339(5) 0.0280(4) 0.0029(4) 0.0052(3) 0.0004(4)
C5A 0.0278(4) 0.0329(5) 0.0227(4) -0.0063(4) 0.0056(3) 0.0014(4)
C5B 0.0250(4) 0.0326(5) 0.0258(4) 0.0058(4) 0.0089(3) 0.0020(3)
C5C 0.0257(4) 0.0311(5) 0.0218(4) -0.0014(3) 0.0062(3) -0.0031(3)
C5D 0.0248(4) 0.0345(5) 0.0242(4) 0.0052(4) 0.0070(3) -0.0005(4)
C6A 0.0312(4) 0.0232(4) 0.0220(4) -0.0012(3) 0.0102(3) -0.0006(3)
C6B 0.0288(4) 0.0270(5) 0.0342(5) 0.0043(4) 0.0154(4) 0.0023(3)
C6C 0.0300(4) 0.0259(4) 0.0255(4) -0.0050(3) 0.0120(3) -0.0042(3)
C6D 0.0267(4) 0.0290(5) 0.0290(4) 0.0060(4) 0.0109(3) 0.0012(3)
C7A 0.0338(5) 0.0291(5) 0.0312(5) 0.0001(4) 0.0156(4) 0.0029(4)
C7B 0.0295(4) 0.0234(4) 0.0242(4) 0.0022(3) 0.0109(3) 0.0022(3)
C7C 0.0292(4) 0.0232(4) 0.0210(3) -0.0005(3) 0.0096(3) -0.0024(3)
C7D 0.0285(4) 0.0257(4) 0.0225(4) 0.0021(3) 0.0106(3) 0.0001(3)
C8A 0.0273(5) 0.0610(11) 0.0654(10) 0.0025(8) 0.0093(6) -0.0119(6)
C8B 0.0491(8) 0.0532(9) 0.0517(8) -0.0009(7) 0.0294(7) -0.0123(7)
C8C 0.0495(8) 0.0605(11) 0.0558(9) 0.0074(8) 0.0326(7) 0.0099(7)
C8D 0.0263(5) 0.0595(10) 0.0538(8) -0.0104(7) 0.0069(5) 0.0077(6)
C9A 0.0534(9) 0.0562(10) 0.0531(9) -0.0001(7) 0.0323(8) 0.0075(7)
C9B 0.0250(5) 0.0528(9) 0.0583(9) -0.0057(7) 0.0133(5) 0.0053(5)
C9C 0.0315(6) 0.0671(12) 0.0683(11) 0.0092(9) 0.0215(7) -0.0097(7)
C9D 0.0440(7) 0.0532(9) 0.0489(8) -0.0073(7) 0.0294(6) -0.0089(6)
C10A 0.0357(6) 0.0477(9) 0.0771(12) 0.0276(8) 0.0236(7) 0.0087(6)
C10B 0.0605(9) 0.0456(8) 0.0396(7) 0.0003(6) 0.0282(7) -0.0024(7)
C10C 0.0529(8) 0.0557(9) 0.0305(5) 0.0046(6) 0.0207(6) 0.0023(7)
C10D 0.0509(8) 0.0497(8) 0.0338(6) -0.0014(5) 0.0217(6) -0.0044(6)
C11A 0.0790(12) 0.0476(9) 0.0391(7) 0.0025(6) 0.0348(8) 0.0092(8)
C11B 0.0334(6) 0.0423(8) 0.0684(10) -0.0142(7) 0.0183(6) -0.0055(5)
C11C 0.0354(6) 0.0330(6) 0.0476(7) 0.0001(5) 0.0159(5) 0.0013(4)
C11D 0.0307(5) 0.0379(7) 0.0478(7) -0.0046(5) 0.0098(5) -0.0031(5)
C12A 0.0251(4) 0.0229(4) 0.0216(4) -0.0010(3) 0.0065(3) -0.0032(3)
C12B 0.0252(4) 0.0243(4) 0.0245(4) -0.0010(3) 0.0054(3) 0.0042(3)
C12C 0.0275(4) 0.0292(5) 0.0215(4) -0.0006(3) 0.0052(3) 0.0006(3)
C12D 0.0245(4) 0.0309(5) 0.0210(4) -0.0002(3) 0.0066(3) 0.0016(3)
C13A 0.0268(4) 0.0227(4) 0.0231(4) -0.0028(3) 0.0073(3) -0.0042(3)
C13B 0.0249(4) 0.0246(4) 0.0237(4) 0.0016(3) 0.0059(3) 0.0044(3)
C13C 0.0267(4) 0.0292(5) 0.0222(4) -0.0032(3) 0.0069(3) -0.0017(3)
C13D 0.0286(4) 0.0293(5) 0.0220(4) 0.0038(3) 0.0087(3) 0.0026(3)
C14A 0.0318(5) 0.0264(5) 0.0395(6) 0.0017(4) 0.0159(4) -0.0032(4)
C14B 0.0275(4) 0.0269(5) 0.0310(5) 0.0011(4) 0.0099(4) 0.0059(3)
C14C 0.0342(5) 0.0344(6) 0.0341(5) -0.0040(4) 0.0153(4) -0.0057(4)
C14D 0.0297(5) 0.0342(6) 0.0351(5) 0.0037(4) 0.0147(4) 0.0055(4)
C15A 0.0383(6) 0.0282(5) 0.0503(7) 0.0053(5) 0.0180(5) -0.0057(4)
C15B 0.0349(5) 0.0289(5) 0.0382(6) -0.0027(4) 0.0113(4) 0.0083(4)
C15C 0.0409(6) 0.0350(6) 0.0395(6) 0.0011(5) 0.0172(5) -0.0074(5)
C15D 0.0377(6) 0.0357(6) 0.0434(6) -0.0014(5) 0.0146(5) 0.0070(5)
C16A 0.0449(7) 0.0237(5) 0.0440(6) -0.0015(5) 0.0110(5) -0.0043(5)
C16B 0.0438(6) 0.0242(5) 0.0390(6) 0.0021(4) 0.0081(5) 0.0039(4)
C16C 0.0427(6) 0.0288(5) 0.0378(6) 0.0010(5) 0.0093(5) -0.0002(5)
C16D 0.0448(7) 0.0310(6) 0.0362(6) 0.0012(5) 0.0076(5) 0.0010(5)
C17A 0.0551(8) 0.0272(6) 0.0427(7) -0.0059(5) 0.0215(6) 0.0027(5)
C17B 0.0543(8) 0.0301(6) 0.0426(7) 0.0041(5) 0.0213(6) -0.0039(5)
C17C 0.0475(7) 0.0336(6) 0.0335(5) -0.0002(5) 0.0141(5) 0.0077(5)
C17D 0.0539(8) 0.0376(7) 0.0389(6) 0.0032(5) 0.0193(6) -0.0098(6)
C18A 0.0455(6) 0.0279(5) 0.0366(5) -0.0032(4) 0.0220(5) -0.0005(4)
C18B 0.0454(6) 0.0295(5) 0.0380(6) 0.0026(4) 0.0221(5) 0.0003(5)
C18C 0.0379(5) 0.0348(6) 0.0295(5) 0.0001(4) 0.0145(4) 0.0047(4)
C18D 0.0453(7) 0.0385(6) 0.0359(6) 0.0018(5) 0.0238(5) -0.0049(5)
C19A 0.0375(5) 0.0308(5) 0.0210(4) 0.0004(3) 0.0067(4) -0.0038(4)
C19B 0.0402(6) 0.0386(6) 0.0237(4) -0.0044(4) 0.0049(4) 0.0092(5)
C19C 0.0566(8) 0.0385(7) 0.0213(4) 0.0028(4) 0.0065(5) 0.0015(6)
C19D 0.0331(5) 0.0466(7) 0.0228(4) -0.0052(4) 0.0058(4) 0.0064(5)
C20A 0.0513(7) 0.0368(7) 0.0320(5) 0.0095(5) 0.0080(5) 0.0016(6)
C20B 0.1050(19) 0.0518(12) 0.0579(11) -0.0303(10) 0.0302(12) -0.0126(12)
C20C 0.0951(16) 0.0502(10) 0.0398(8) 0.0191(7) 0.0181(9) 0.0153(10)
C20D 0.0373(6) 0.0686(11) 0.0272(5) -0.0023(6) 0.0057(4) 0.0070(6)
O1A 0.0247(3) 0.0210(3) 0.0270(3) 0.0037(2) 0.0019(2) -0.0031(2)
O1B 0.0210(3) 0.0209(3) 0.0323(3) -0.0042(3) 0.0038(2) 0.0017(2)
O1C 0.0256(3) 0.0268(4) 0.0275(3) 0.0071(3) 0.0056(3) 0.0000(3)
O1D 0.0227(3) 0.0269(4) 0.0300(3) -0.0064(3) 0.0032(3) -0.0002(3)
O2A 0.0283(4) 0.0530(6) 0.0335(4) 0.0123(4) 0.0097(3) -0.0032(4)
O2B 0.0240(3) 0.0492(6) 0.0339(4) -0.0134(4) 0.0096(3) -0.0017(3)
O2C 0.0319(4) 0.0592(7) 0.0365(4) 0.0190(5) 0.0162(3) 0.0056(4)
O2D 0.0258(3) 0.0493(6) 0.0320(4) -0.0146(4) 0.0089(3) -0.0019(3)
O3A 0.0290(3) 0.0363(5) 0.0279(3) 0.0034(3) 0.0100(3) 0.0058(3)
O3B 0.0258(3) 0.0358(4) 0.0284(3) -0.0057(3) 0.0095(3) -0.0057(3)
O3C 0.0270(3) 0.0432(5) 0.0327(4) 0.0111(4) 0.0112(3) 0.0042(3)
O3D 0.0254(3) 0.0395(5) 0.0272(3) -0.0079(3) 0.0096(3) -0.0063(3)
O4A 0.0310(4) 0.0323(4) 0.0456(5) -0.0161(4) 0.0141(4) -0.0026(3)
O4B 0.0298(4) 0.0302(4) 0.0438(5) 0.0148(3) 0.0170(3) 0.0064(3)
O4C 0.0297(3) 0.0297(4) 0.0357(4) -0.0109(3) 0.0125(3) -0.0080(3)
O4D 0.0259(3) 0.0328(4) 0.0399(4) 0.0144(3) 0.0114(3) 0.0044(3)
O5A 0.0358(4) 0.0444(5) 0.0404(5) -0.0179(4) 0.0212(4) -0.0120(4)
O5B 0.0351(4) 0.0387(5) 0.0460(5) 0.0189(4) 0.0244(4) 0.0144(4)
O5C 0.0313(4) 0.0357(4) 0.0364(4) -0.0161(3) 0.0186(3) -0.0120(3)
O5D 0.0317(4) 0.0408(5) 0.0431(5) 0.0212(4) 0.0207(4) 0.0117(3)
O6A 0.0538(7) 0.0530(8) 0.0467(6) 0.0004(5) 0.0045(5) 0.0141(6)
O6D 0.0393(6) 0.1199(16) 0.0426(6) -0.0008(8) 0.0054(5) 0.0211(8)
O6B 0.0581(14) 0.0609(17) 0.108(2) -0.0246(17) 0.0127(15) -0.0189(13)
O6C 0.074(3) 0.079(3) 0.114(4) 0.042(3) 0.028(2) 0.041(2)
O6B' 0.068(4) 0.077(6) 0.053(4) -0.021(4) -0.005(3) -0.002(4)
O6B" 0.125(7) 0.057(5) 0.073(5) -0.034(4) 0.045(5) -0.005(5)
O6C' 0.198(5) 0.067(2) 0.0555(17) 0.0261(15) 0.048(2) -0.010(3)

loop_
_atom_type_symbol
_atom_type_description
_atom_type_scat_dispersion_real
_atom_type_scat_dispersion_imag
_atom_type_scat_source
C C 0.0034 0.0017 'International Tables Vol C Tables 4.2.6.8 and 6.1.1.4'
H H 0.0000 0.0000 'International Tables Vol C Tables 4.2.6.8 and 6.1.1.4'
O O 0.0114 0.0062 'International Tables Vol C Tables 4.2.6.8 and 6.1.1.4'

loop_
_geom_angle_atom_site_label_1
_geom_angle_atom_site_label_2
_geom_angle_atom_site_label_3
_geom_angle
O1A C1A C6A 110.31(8)
O1A C1A C12A 107.60(8)
C6A C1A C12A 114.23(8)
O1A C1A H1A 108.2
C6A C1A H1A 108.2
C12A C1A H1A 108.2
O1B C1B C7B 110.25(8)
O1B C1B C12B 107.29(8)
C7B C1B C12B 114.58(8)
O1B C1B H1B 108.2
C7B C1B H1B 108.2
C12B C1B H1B 108.2
O1C C1C C7C 109.40(8)
O1C C1C C12C 107.72(8)
C7C C1C C12C 114.16(8)
O1C C1C H1C 108.5
C7C C1C H1C 108.5
C12C C1C H1C 108.5
O1D C1D C7D 109.75(9)
O1D C1D C12D 108.23(8)
C7D C1D C12D 113.82(9)
O1D C1D H1D 108.3
C7D C1D H1D 108.3
C12D C1D H1D 108.3
O1A C2A O2A 110.66(10)
O1A C2A C4A 114.35(9)
O2A C2A C4A 103.79(9)
O1A C2A H2A 109.3
O2A C2A H2A 109.3
C4A C2A H2A 109.3
O1B C2B O2B 110.92(10)
O1B C2B C4B 114.33(9)
O2B C2B C4B 103.84(8)
O1B C2B H2B 109.2
O2B C2B H2B 109.2
C4B C2B H2B 109.2
O1C C2C O2C 110.77(11)
O1C C2C C4C 113.98(9)
O2C C2C C4C 104.09(9)
O1C C2C H2C 109.3
O2C C2C H2C 109.3
C4C C2C H2C 109.3
O1D C2D O2D 110.96(11)
O1D C2D C4D 114.21(10)
O2D C2D C4D 103.90(9)
O1D C2D H2D 109.2
O2D C2D H2D 109.2
C4D C2D H2D 109.2
O3A C3A O2A 104.45(9)
O3A C3A C9A 108.28(12)
O2A C3A C9A 109.94(13)
O3A C3A C8A 111.21(13)
O2A C3A C8A 109.25(13)
C9A C3A C8A 113.33(14)
O3B C3B O2B 104.75(9)
O3B C3B C8B 108.56(12)
O2B C3B C8B 109.52(12)
O3B C3B C9B 111.33(12)
O2B C3B C9B 109.37(12)
C8B C3B C9B 112.98(12)
O3C C3C O2C 105.02(9)
O3C C3C C8C 108.17(13)
O2C C3C C8C 109.43(14)
O3C C3C C9C 111.39(14)
O2C C3C C9C 109.72(14)
C8C C3C C9C 112.81(14)
O3D C3D O2D 104.79(8)
O3D C3D C9D 108.11(11)
O2D C3D C9D 109.93(12)
O3D C3D C8D 111.21(12)
O2D C3D C8D 109.21(12)
C9D C3D C8D 113.25(13)
O3A C4A C5A 108.53(10)
O3A C4A C2A 104.09(9)
C5A C4A C2A 113.21(9)
O3A C4A H4A 110.3
C5A C4A H4A 110.3
C2A C4A H4A 110.3
O3B C4B C5B 108.44(10)
O3B C4B C2B 103.90(9)
C5B C4B C2B 112.75(8)
O3B C4B H4B 110.5
C5B C4B H4B 110.5
C2B C4B H4B 110.5
O3C C4C C5C 108.09(10)
O3C C4C C2C 103.96(10)
C5C C4C C2C 113.79(9)
O3C C4C H4C 110.3
C5C C4C H4C 110.3
C2C C4C H4C 110.3
O3D C4D C5D 107.81(10)
O3D C4D C2D 104.04(9)
C5D C4D C2D 113.11(9)
O3D C4D H4D 110.6
C5D C4D H4D 110.6
C2D C4D H4D 110.6
O4A C5A C4A 106.35(11)
O4A C5A C6A 103.43(9)
C4A C5A C6A 114.83(9)
O4A C5A H5A 110.6
C4A C5A H5A 110.6
C6A C5A H5A 110.6
O4B C5B C4B 106.06(10)
O4B C5B C7B 103.58(8)
C4B C5B C7B 114.78(9)
O4B C5B H5B 110.7
C4B C5B H5B 110.7
C7B C5B H5B 110.7
O4C C5C C4C 107.00(10)
O4C C5C C7C 103.74(8)
C4C C5C C7C 114.81(9)
O4C C5C H5C 110.3
C4C C5C H5C 110.3
C7C C5C H5C 110.3
O4D C5D C4D 106.65(10)
O4D C5D C7D 103.55(8)
C4D C5D C7D 114.71(9)
O4D C5D H5D 110.5
C4D C5D H5D 110.5
C7D C5D H5D 110.5
O5A C6A C1A 113.04(9)
O5A C6A C5A 103.25(8)
C1A C6A C5A 111.82(9)
O5A C6A H6A 109.5
C1A C6A H6A 109.5
C5A C6A H6A 109.5
O4B C6B O5B 105.72(9)
O4B C6B C11B 108.18(11)
O5B C6B C11B 109.97(12)
O4B C6B C10B 110.24(12)
O5B C6B C10B 109.32(12)
C11B C6B C10B 113.14(12)
O4C C6C O5C 104.72(8)
O4C C6C C11C 109.21(10)
O5C C6C C11C 109.41(10)
O4C C6C C10C 110.78(11)
O5C C6C C10C 110.13(11)
C11C C6C C10C 112.31(11)
O4D C6D O5D 105.63(9)
O4D C6D C11D 108.59(11)
O5D C6D C11D 109.77(11)
O4D C6D C10D 110.57(11)
O5D C6D C10D 109.96(12)
C11D C6D C10D 112.10(11)
O4A C7A O5A 105.98(9)
O4A C7A C10A 108.32(12)
O5A C7A C10A 109.67(13)
O4A C7A C11A 111.24(13)
O5A C7A C11A 109.18(12)
C10A C7A C11A 112.24(13)
O5B C7B C1B 112.77(9)
O5B C7B C5B 103.15(8)
C1B C7B C5B 111.60(9)
O5B C7B H7B 109.7
C1B C7B H7B 109.7
C5B C7B H7B 109.7
O5C C7C C1C 110.69(9)
O5C C7C C5C 103.75(8)
C1C C7C C5C 111.62(8)
O5C C7C H7C 110.2
C1C C7C H7C 110.2
C5C C7C H7C 110.2
O5D C7D C1D 112.10(9)
O5D C7D C5D 103.44(8)
C1D C7D C5D 111.66(9)
O5D C7D H21 109.8
C1D C7D H21 109.8
C5D C7D H21 109.8
C3A C8A H8AA 109.5
C3A C8A H8AB 109.5
H8AA C8A H8AB 109.5
C3A C8A H8AC 109.5
H8AA C8A H8AC 109.5
H8AB C8A H8AC 109.5
C3B C8B H8BA 109.5
C3B C8B H8BB 109.5
H8BA C8B H8BB 109.5
C3B C8B H8BC 109.5
H8BA C8B H8BC 109.5
H8BB C8B H8BC 109.5
C3C C8C H8CA 109.5
C3C C8C H8CB 109.5
H8CA C8C H8CB 109.5
C3C C8C H8CC 109.5
H8CA C8C H8CC 109.5
H8CB C8C H8CC 109.5
C3D C8D H8DA 109.5
C3D C8D H8DB 109.5
H8DA C8D H8DB 109.5
C3D C8D H8DC 109.5
H8DA C8D H8DC 109.5
H8DB C8D H8DC 109.5
C3A C9A H9AA 109.5
C3A C9A H9AB 109.5
H9AA C9A H9AB 109.5
C3A C9A H9AC 109.5
H9AA C9A H9AC 109.5
H9AB C9A H9AC 109.5
C3B C9B H9BA 109.5
C3B C9B H9BB 109.5
H9BA C9B H9BB 109.5
C3B C9B H9BC 109.5
H9BA C9B H9BC 109.5
H9BB C9B H9BC 109.5
C3C C9C H9CA 109.5
C3C C9C H9CB 109.5
H9CA C9C H9CB 109.5
C3C C9C H9CC 109.5
H9CA C9C H9CC 109.5
H9CB C9C H9CC 109.5
C3D C9D H9DA 109.5
C3D C9D H9DB 109.5
H9DA C9D H9DB 109.5
C3D C9D H9DC 109.5
H9DA C9D H9DC 109.5
H9DB C9D H9DC 109.5
C7A C10A H10D 109.5
C7A C10A H10E 109.5
H10D C10A H10E 109.5
C7A C10A H10F 109.5
H10D C10A H10F 109.5
H10E C10A H10F 109.5
C6B C10B H10J 109.5
C6B C10B H10K 109.5
H10J C10B H10K 109.5
C6B C10B H10L 109.5
H10J C10B H10L 109.5
H10K C10B H10L 109.5
C6C C10C H10A 109.5
C6C C10C H10B 109.5
H10A C10C H10B 109.5
C6C C10C H10C 109.5
H10A C10C H10C 109.5
H10B C10C H10C 109.5
C6D C10D H10P 109.5
C6D C10D H10Q 109.5
H10P C10D H10Q 109.5
C6D C10D H10R 109.5
H10P C10D H10R 109.5
H10Q C10D H10R 109.5
C7A C11A H11D 109.5
C7A C11A H11E 109.5
H11D C11A H11E 109.5
C7A C11A H11F 109.5
H11D C11A H11F 109.5
H11E C11A H11F 109.5
C6B C11B H11H 109.5
C6B C11B H11I 109.5
H11H C11B H11I 109.5
C6B C11B H11J 109.5
H11H C11B H11J 109.5
H11I C11B H11J 109.5
C6C C11C H11A 109.5
C6C C11C H11B 109.5
H11A C11C H11B 109.5
C6C C11C H11C 109.5
H11A C11C H11C 109.5
H11B C11C H11C 109.5
C6D C11D H10G 109.5
C6D C11D H10H 109.5
H10G C11D H10H 109.5
C6D C11D H10I 109.5
H10G C11D H10I 109.5
H10H C11D H10I 109.5
C13A C12A C1A 109.29(8)
C13A C12A C19A 112.65(9)
C1A C12A C19A 109.73(9)
C13A C12A H12A 108.4
C1A C12A H12A 108.4
C19A C12A H12A 108.4
C13B C12B C1B 109.78(9)
C13B C12B C19B 112.59(10)
C1B C12B C19B 109.82(9)
C13B C12B H12B 108.2
C1B C12B H12B 108.2
C19B C12B H12B 108.2
C13C C12C C1C 108.89(9)
C13C C12C C19C 112.76(10)
C1C C12C C19C 110.41(10)
C13C C12C H12C 108.2
C1C C12C H12C 108.2
C19C C12C H12C 108.2
C13D C12D C1D 108.75(9)
C13D C12D C19D 113.62(10)
C1D C12D C19D 109.69(9)
C13D C12D H11G 108.2
C1D C12D H11G 108.2
C19D C12D H11G 108.2
C18A C13A C14A 118.53(11)
C18A C13A C12A 121.22(10)
C14A C13A C12A 120.24(10)
C18B C13B C14B 118.47(11)
C18B C13B C12B 121.30(10)
C14B C13B C12B 120.23(10)
C18C C13C C14C 118.19(12)
C18C C13C C12C 121.70(11)
C14C C13C C12C 120.05(11)
C18D C13D C14D 118.18(12)
C18D C13D C12D 121.15(11)
C14D C13D C12D 120.57(10)
C13A C14A C15A 120.75(12)
C13A C14A H14A 119.6
C15A C14A H14A 119.6
C15B C14B C13B 120.70(12)
C15B C14B H14B 119.7
C13B C14B H14B 119.7
C15C C14C C13C 120.74(13)
C15C C14C H14C 119.6
C13C C14C H14C 119.6
C15D C14D C13D 120.98(12)
C15D C14D H14 119.5
C13D C14D H14 119.5
C16A C15A C14A 120.43(13)
C16A C15A H15A 119.8
C14A C15A H15A 119.8
C16B C15B C14B 120.21(12)
C16B C15B H15B 119.9
C14B C15B H15B 119.9
C16C C15C C14C 120.22(13)
C16C C15C H15C 119.9
C14C C15C H15C 119.9
C14D C15D C16D 120.05(13)
C14D C15D H15 120.0
C16D C15D H15 120.0
C17A C16A C15A 119.04(13)
C17A C16A H16A 120.5
C15A C16A H16A 120.5
C17B C16B C15B 119.66(13)
C17B C16B H16B 120.2
C15B C16B H16B 120.2
C17C C16C C15C 119.38(13)
C17C C16C H16C 120.3
C15C C16C H16C 120.3
C17D C16D C15D 119.31(14)
C17D C16D H16 120.3
C15D C16D H16 120.3
C16A C17A C18A 120.62(14)
C16A C17A H17A 119.7
C18A C17A H17A 119.7
C16B C17B C18B 120.51(14)
C16B C17B H17B 119.7
C18B C17B H17B 119.7
C16C C17C C18C 120.64(13)
C16C C17C H17C 119.7
C18C C17C H17C 119.7
C16D C17D C18D 120.63(14)
C16D C17D H17 119.7
C18D C17D H17 119.7
C13A C18A C17A 120.61(13)
C13A C18A H18A 119.7
C17A C18A H18A 119.7
C13B C18B C17B 120.44(13)
C13B C18B H18B 119.8
C17B C18B H18B 119.8
C17C C18C C13C 120.83(13)
C17C C18C H18C 119.6
C13C C18C H18C 119.6
C13D C18D C17D 120.84(13)
C13D C18D H18 119.6
C17D C18D H18 119.6
C20A C19A C12A 113.04(11)
C20A C19A H01A 109.0
C12A C19A H01A 109.0
C20A C19A H01B 109.0
C12A C19A H01B 109.0
H01A C19A H01B 107.8
C20B C19B C12B 113.26(15)
C20B C19B H19C 108.9
C12B C19B H19C 108.9
C20B C19B H19D 108.9
C12B C19B H19D 108.9
H19C C19B H19D 107.7
C20C C19C C12C 112.87(14)
C20C C19C H19A 109.0
C12C C19C H19A 109.0
C20C C19C H19B 109.0
C12C C19C H19B 109.0
H19A C19C H19B 107.8
C20D C19D C12D 115.39(11)
C20D C19D H19 108.4
C12D C19D H19 108.4
C20D C19D H18E 108.4
C12D C19D H18E 108.4
H19 C19D H18E 107.5
O6A C20A C19A 124.90(16)
O6A C20A H20 117.5
C19A C20A H20 117.5
O6B C20B C19B 126.3(2)
O6B" C20B C19B 107.6(5)
O6B' C20B C19B 110.4(5)
O6B C20B H20B 116.8
C19B C20B H20B 116.8
O6B' C20B H20' 124.8
C19B C20B H20' 124.8
O6B" C20B H20" 126.2
C19B C20B H20" 126.2
O6C C20C C19C 120.7(3)
O6C' C20C C19C 122.1(3)
O6C C20C H20C 119.7
C19C C20C H20C 119.7
O6C' C20C H2CC 118.9
C19C C20C H2CC 118.9
O6D C20D C19D 125.20(14)
O6D C20D H20D 117.4
C19D C20D H20D 117.4
C2A O1A C1A 112.60(8)
C2B O1B C1B 112.96(8)
C2C O1C C1C 112.72(8)
C2D O1D C1D 112.59(8)
C2A O2A C3A 110.02(9)
C2B O2B C3B 109.88(9)
C2C O2C C3C 109.75(10)
C2D O2D C3D 109.97(9)
C4A O3A C3A 106.16(10)
C4B O3B C3B 105.93(9)
C4C O3C C3C 106.31(10)
C4D O3D C3D 106.29(9)
C7A O4A C5A 107.68(10)
C6B O4B C5B 106.66(9)
C5C O4C C6C 106.45(9)
C6D O4D C5D 106.49(9)
C6A O5A C7A 110.37(9)
C7B O5B C6B 110.29(8)
C6C O5C C7C 109.45(8)
C7D O5D C6D 109.99(8)

loop_
_geom_bond_atom_site_label_1
_geom_bond_atom_site_label_2
_geom_bond_distance
C1A O1A 1.4355(12)
C1A C6A 1.5267(14)
C1A C12A 1.5337(13)
C1A H1A 0.9800
C1B O1B 1.4376(13)
C1B C7B 1.5264(14)
C1B C12B 1.5297(14)
C1B H1B 0.9800
C1C O1C 1.4328(13)
C1C C7C 1.5250(13)
C1C C12C 1.5316(14)
C1C H1C 0.9800
C1D O1D 1.4360(14)
C1D C7D 1.5268(14)
C1D C12D 1.5344(14)
C1D H1D 0.9800
C2A O1A 1.4056(13)
C2A O2A 1.4129(17)
C2A C4A 1.5409(17)
C2A H2A 0.9800
C2B O1B 1.4023(12)
C2B O2B 1.4128(15)
C2B C4B 1.5374(16)
C2B H2B 0.9800
C2C O1C 1.4045(14)
C2C O2C 1.4164(17)
C2C C4C 1.5372(16)
C2C H2C 0.9800
C2D O1D 1.4029(13)
C2D O2D 1.4140(16)
C2D C4D 1.5383(17)
C2D H2D 0.9800
C3A O3A 1.4282(15)
C3A O2A 1.4330(16)
C3A C9A 1.503(2)
C3A C8A 1.526(2)
C3B O3B 1.4248(15)
C3B O2B 1.4354(15)
C3B C8B 1.507(2)
C3B C9B 1.519(2)
C3C O3C 1.4266(15)
C3C O2C 1.4302(16)
C3C C8C 1.512(3)
C3C C9C 1.518(2)
C3D O3D 1.4260(14)
C3D O2D 1.4393(14)
C3D C9D 1.508(2)
C3D C8D 1.519(2)
C4A O3A 1.4202(15)
C4A C5A 1.5092(18)
C4A H4A 0.9800
C4B O3B 1.4228(14)
C4B C5B 1.5140(16)
C4B H4B 0.9800
C4C O3C 1.4213(16)
C4C C5C 1.5122(16)
C4C H4C 0.9800
C4D O3D 1.4229(15)
C4D C5D 1.5123(17)
C4D H4D 0.9800
C5A O4A 1.4257(15)
C5A C6A 1.5379(15)
C5A H5A 0.9800
C5B O4B 1.4286(15)
C5B C7B 1.5355(15)
C5B H5B 0.9800
C5C O4C 1.4228(15)
C5C C7C 1.5454(15)
C5C H5C 0.9800
C5D O4D 1.4273(15)
C5D C7D 1.5399(15)
C5D H5D 0.9800
C6A O5A 1.4273(15)
C6A H6A 0.9800
C6B O4B 1.4232(14)
C6B O5B 1.4339(15)
C6B C11B 1.505(2)
C6B C10B 1.5182(19)
C6C O4C 1.4253(14)
C6C O5C 1.4303(13)
C6C C11C 1.5074(18)
C6C C10C 1.5209(18)
C6D O4D 1.4202(14)
C6D O5D 1.4298(14)
C6D C11D 1.5099(19)
C6D C10D 1.5177(19)
C7A O4A 1.4175(16)
C7A O5A 1.4304(16)
C7A C10A 1.502(2)
C7A C11A 1.5127(19)
C7B O5B 1.4263(14)
C7B H7B 0.9800
C7C O5C 1.4307(14)
C7C H7C 0.9800
C7D O5D 1.4275(14)
C7D H21 0.9800
C8A H8AA 0.9600
C8A H8AB 0.9600
C8A H8AC 0.9600
C8B H8BA 0.9600
C8B H8BB 0.9600
C8B H8BC 0.9600
C8C H8CA 0.9600
C8C H8CB 0.9600
C8C H8CC 0.9600
C8D H8DA 0.9600
C8D H8DB 0.9600
C8D H8DC 0.9600
C9A H9AA 0.9600
C9A H9AB 0.9600
C9A H9AC 0.9600
C9B H9BA 0.9600
C9B H9BB 0.9600
C9B H9BC 0.9600
C9C H9CA 0.9600
C9C H9CB 0.9600
C9C H9CC 0.9600
C9D H9DA 0.9600
C9D H9DB 0.9600
C9D H9DC 0.9600
C10A H10D 0.9600
C10A H10E 0.9600
C10A H10F 0.9600
C10B H10J 0.9600
C10B H10K 0.9600
C10B H10L 0.9600
C10C H10A 0.9600
C10C H10B 0.9600
C10C H10C 0.9600
C10D H10P 0.9600
C10D H10Q 0.9600
C10D H10R 0.9600
C11A H11D 0.9600
C11A H11E 0.9600
C11A H11F 0.9600
C11B H11H 0.9600
C11B H11I 0.9600
C11B H11J 0.9600
C11C H11A 0.9600
C11C H11B 0.9600
C11C H11C 0.9600
C11D H10G 0.9600
C11D H10H 0.9600
C11D H10I 0.9600
C12A C13A 1.5176(15)
C12A C19A 1.5382(15)
C12A H12A 0.9800
C12B C13B 1.5173(16)
C12B C19B 1.5403(16)
C12B H12B 0.9800
C12C C13C 1.5194(17)
C12C C19C 1.5354(17)
C12C H12C 0.9800
C12D C13D 1.5206(17)
C12D C19D 1.5352(16)
C12D H11G 0.9800
C13A C18A 1.3922(17)
C13A C14A 1.3929(16)
C13B C18B 1.3939(17)
C13B C14B 1.4002(16)
C13C C18C 1.3935(17)
C13C C14C 1.3991(17)
C13D C18D 1.3936(17)
C13D C14D 1.3958(16)
C14A C15A 1.3964(18)
C14A H14A 0.9300
C14B C15B 1.3960(18)
C14B H14B 0.9300
C14C C15C 1.395(2)
C14C H14C 0.9300
C14D C15D 1.394(2)
C14D H14 0.9300
C15A C16A 1.389(2)
C15A H15A 0.9300
C15B C16B 1.385(2)
C15B H15B 0.9300
C15C C16C 1.388(2)
C15C H15C 0.9300
C15D C16D 1.396(2)
C15D H15 0.9300
C16A C17A 1.386(2)
C16A H16A 0.9300
C16B C17B 1.381(2)
C16B H16B 0.9300
C16C C17C 1.381(2)
C16C H16C 0.9300
C16D C17D 1.377(2)
C16D H16 0.9300
C17A C18A 1.397(2)
C17A H17A 0.9300
C17B C18B 1.401(2)
C17B H17B 0.9300
C17C C18C 1.391(2)
C17C H17C 0.9300
C17D C18D 1.396(2)
C17D H17 0.9300
C18A H18A 0.9300
C18B H18B 0.9300
C18C H18C 0.9300
C18D H18 0.9300
C19A C20A 1.506(2)
C19A H01A 0.9700
C19A H01B 0.9700
C19B C20B 1.506(3)
C19B H19C 0.9700
C19B H19D 0.9700
C19C C20C 1.500(3)
C19C H19A 0.9700
C19C H19B 0.9700
C19D C20D 1.4929(18)
C19D H19 0.9700
C19D H18E 0.9700
C20A O6A 1.194(2)
C20A H20 0.9300
C20B O6B 1.230(4)
C20B O6B" 1.368(9)
C20B O6B' 1.382(8)
C20B H20B 0.9300
C20B H20' 0.9300
C20B H20" 0.9300
C20C O6C 1.181(5)
C20C O6C' 1.243(4)
C20C H20C 0.9300
C20C H2CC 0.9300
C20D O6D 1.195(2)
C20D H20D 0.9300

loop_
_geom_torsion_atom_site_label_1
_geom_torsion_atom_site_label_2
_geom_torsion_atom_site_label_3
_geom_torsion_atom_site_label_4
_geom_torsion
O1A C2A C4A O3A 103.36(11)
O2A C2A C4A O3A -17.29(12)
O1A C2A C4A C5A -14.30(15)
O2A C2A C4A C5A -134.95(10)
O1B C2B C4B O3B 101.55(11)
O2B C2B C4B O3B -19.44(11)
O1B C2B C4B C5B -15.65(14)
O2B C2B C4B C5B -136.64(10)
O1C C2C C4C O3C 102.68(11)
O2C C2C C4C O3C -18.10(12)
O1C C2C C4C C5C -14.66(16)
O2C C2C C4C C5C -135.44(11)
O1D C2D C4D O3D 101.83(11)
O2D C2D C4D O3D -19.20(12)
O1D C2D C4D C5D -14.88(15)
O2D C2D C4D C5D -135.91(11)
O3A C4A C5A O4A 175.32(9)
C2A C4A C5A O4A -69.64(12)
O3A C4A C5A C6A -70.95(12)
C2A C4A C5A C6A 44.09(14)
O3B C4B C5B O4B 177.38(9)
C2B C4B C5B O4B -68.14(12)
O3B C4B C5B C7B -68.92(12)
C2B C4B C5B C7B 45.56(14)
O3C C4C C5C O4C 172.75(9)
C2C C4C C5C O4C -72.33(12)
O3C C4C C5C C7C -72.73(12)
C2C C4C C5C C7C 42.19(15)
O3D C4D C5D O4D 175.80(8)
C2D C4D C5D O4D -69.74(12)
O3D C4D C5D C7D -70.19(12)
C2D C4D C5D C7D 44.27(14)
O1A C1A C6A O5A 79.73(11)
C12A C1A C6A O5A -41.62(12)
O1A C1A C6A C5A -36.29(11)
C12A C1A C6A C5A -157.64(9)
O4A C5A C6A O5A -24.57(12)
C4A C5A C6A O5A -140.00(10)
O4A C5A C6A C1A 97.27(11)
C4A C5A C6A C1A -18.17(13)
O1B C1B C7B O5B 79.72(11)
C12B C1B C7B O5B -41.42(13)
O1B C1B C7B C5B -35.84(12)
C12B C1B C7B C5B -156.98(9)
O4B C5B C7B O5B -25.20(12)
C4B C5B C7B O5B -140.35(10)
O4B C5B C7B C1B 96.13(10)
C4B C5B C7B C1B -19.02(13)
O1C C1C C7C O5C 75.24(10)
C12C C1C C7C O5C -45.52(12)
O1C C1C C7C C5C -39.78(11)
C12C C1C C7C C5C -160.54(9)
O4C C5C C7C O5C -17.10(11)
C4C C5C C7C O5C -133.51(10)
O4C C5C C7C C1C 102.12(10)
C4C C5C C7C C1C -14.28(14)
O1D C1D C7D O5D 78.13(11)
C12D C1D C7D O5D -43.32(13)
O1D C1D C7D C5D -37.41(11)
C12D C1D C7D C5D -158.86(9)
O4D C5D C7D O5D -22.31(12)
C4D C5D C7D O5D -138.11(10)
O4D C5D C7D C1D 98.43(10)
C4D C5D C7D C1D -17.38(13)
O1A C1A C12A C13A 171.40(8)
C6A C1A C12A C13A -65.77(11)
O1A C1A C12A C19A 47.42(11)
C6A C1A C12A C19A 170.25(9)
O1B C1B C12B C13B 174.64(9)
C7B C1B C12B C13B -62.61(12)
O1B C1B C12B C19B 50.34(12)
C7B C1B C12B C19B 173.09(10)
O1C C1C C12C C13C 172.57(8)
C7C C1C C12C C13C -65.73(12)
O1C C1C C12C C19C 48.27(12)
C7C C1C C12C C19C 169.97(10)
O1D C1D C12D C13D 174.56(8)
C7D C1D C12D C13D -63.15(11)
O1D C1D C12D C19D 49.74(13)
C7D C1D C12D C19D 172.03(10)
C1A C12A C13A C18A -80.63(13)
C19A C12A C13A C18A 41.61(14)
C1A C12A C13A C14A 98.57(12)
C19A C12A C13A C14A -139.18(11)
C1B C12B C13B C18B -81.57(13)
C19B C12B C13B C18B 41.10(15)
C1B C12B C13B C14B 98.01(12)
C19B C12B C13B C14B -139.32(11)
C1C C12C C13C C18C -82.96(13)
C19C C12C C13C C18C 39.95(16)
C1C C12C C13C C14C 94.14(12)
C19C C12C C13C C14C -142.95(12)
C1D C12D C13D C18D -77.67(13)
C19D C12D C13D C18D 44.80(15)
C1D C12D C13D C14D 98.75(12)
C19D C12D C13D C14D -138.78(11)
C18A C13A C14A C15A -0.97(19)
C12A C13A C14A C15A 179.81(12)
C18B C13B C14B C15B -1.06(17)
C12B C13B C14B C15B 179.35(11)
C18C C13C C14C C15C -0.08(18)
C12C C13C C14C C15C -177.28(12)
C18D C13D C14D C15D 0.35(18)
C12D C13D C14D C15D -176.17(12)
C13A C14A C15A C16A 0.0(2)
C13B C14B C15B C16B 0.05(19)
C13C C14C C15C C16C -0.6(2)
C13D C14D C15D C16D -1.0(2)
C14A C15A C16A C17A 1.3(2)
C14B C15B C16B C17B 0.9(2)
C14C C15C C16C C17C 0.7(2)
C14D C15D C16D C17D 0.7(2)
C15A C16A C17A C18A -1.5(2)
C15B C16B C17B C18B -0.9(2)
C15C C16C C17C C18C -0.1(2)
C15D C16D C17D C18D 0.2(2)
C14A C13A C18A C17A 0.7(2)
C12A C13A C18A C17A 179.95(13)
C16A C17A C18A C13A 0.5(2)
C14B C13B C18B C17B 1.1(2)
C12B C13B C18B C17B -179.32(13)
C16B C17B C18B C13B -0.1(2)
C16C C17C C18C C13C -0.6(2)
C14C C13C C18C C17C 0.71(19)
C12C C13C C18C C17C 177.86(12)
C14D C13D C18D C17D 0.6(2)
C12D C13D C18D C17D 177.13(13)
C16D C17D C18D C13D -0.9(2)
C13A C12A C19A C20A 156.97(11)
C1A C12A C19A C20A -81.03(13)
C13B C12B C19B C20B 152.78(16)
C1B C12B C19B C20B -84.57(18)
C13C C12C C19C C20C 161.04(16)
C1C C12C C19C C20C -76.90(18)
C13D C12D C19D C20D 69.17(17)
C1D C12D C19D C20D -168.88(14)
C12A C19A C20A O6A -44.6(2)
C12B C19B C20B O6B -36.6(4)
C12B C19B C20B O6B" 134.5(5)
C12B C19B C20B O6B' -133.5(5)
C12C C19C C20C O6C -48.0(4)
C12C C19C C20C O6C' 137.8(3)
C12D C19D C20D O6D 3.7(3)
O2A C2A O1A C1A 74.40(11)
C4A C2A O1A C1A -42.36(13)
C6A C1A O1A C2A 70.07(11)
C12A C1A O1A C2A -164.72(9)
O2B C2B O1B C1B 75.49(11)
C4B C2B O1B C1B -41.50(13)
C7B C1B O1B C2B 69.87(11)
C12B C1B O1B C2B -164.74(9)
O2C C2C O1C C1C 74.74(11)
C4C C2C O1C C1C -42.24(14)
C7C C1C O1C C2C 72.01(11)
C12C C1C O1C C2C -163.38(9)
O2D C2D O1D C1D 74.58(12)
C4D C2D O1D C1D -42.45(14)
C7D C1D O1D C2D 71.12(11)
C12D C1D O1D C2D -164.14(9)
O1A C2A O2A C3A -126.52(11)
C4A C2A O2A C3A -3.42(13)
O3A C3A O2A C2A 22.83(14)
C9A C3A O2A C2A 138.81(12)
C8A C3A O2A C2A -96.23(14)
O1B C2B O2B C3B -124.22(11)
C4B C2B O2B C3B -0.96(13)
O3B C3B O2B C2B 21.08(14)
C8B C3B O2B C2B 137.35(12)
C9B C3B O2B C2B -98.34(13)
O1C C2C O2C C3C -124.65(12)
C4C C2C O2C C3C -1.74(14)
O3C C3C O2C C2C 20.98(16)
C8C C3C O2C C2C 136.90(13)
C9C C3C O2C C2C -98.84(15)
O1D C2D O2D C3D -123.70(11)
C4D C2D O2D C3D -0.52(13)
O3D C3D O2D C2D 20.08(14)
C9D C3D O2D C2D 136.04(11)
C8D C3D O2D C2D -99.14(13)
C5A C4A O3A C3A 152.56(10)
C2A C4A O3A C3A 31.72(12)
O2A C3A O3A C4A -34.11(13)
C9A C3A O3A C4A -151.24(12)
C8A C3A O3A C4A 83.61(13)
C5B C4B O3B C3B 153.02(9)
C2B C4B O3B C3B 32.85(11)
O2B C3B O3B C4B -33.82(12)
C8B C3B O3B C4B -150.74(11)
C9B C3B O3B C4B 84.28(12)
C5C C4C O3C C3C 152.62(10)
C2C C4C O3C C3C 31.39(12)
O2C C3C O3C C4C -32.93(15)
C8C C3C O3C C4C -149.71(12)
C9C C3C O3C C4C 85.77(14)
C5D C4D O3D C3D 152.42(10)
C2D C4D O3D C3D 32.07(12)
O2D C3D O3D C4D -32.70(13)
C9D C3D O3D C4D -149.91(11)
C8D C3D O3D C4D 85.17(13)
O5A C7A O4A C5A -25.79(13)
C10A C7A O4A C5A -143.41(13)
C11A C7A O4A C5A 92.77(13)
C4A C5A O4A C7A 152.54(9)
C6A C5A O4A C7A 31.21(12)
O5B C6B O4B C5B -28.40(13)
C11B C6B O4B C5B -146.17(12)
C10B C6B O4B C5B 89.64(12)
C4B C5B O4B C6B 154.41(9)
C7B C5B O4B C6B 33.19(12)
C4C C5C O4C C6C 153.83(9)
C7C C5C O4C C6C 32.06(11)
O5C C6C O4C C5C -35.00(12)
C11C C6C O4C C5C -152.08(10)
C10C C6C O4C C5C 83.70(12)
O5D C6D O4D C5D -31.18(13)
C11D C6D O4D C5D -148.87(11)
C10D C6D O4D C5D 87.74(12)
C4D C5D O4D C6D 154.39(9)
C7D C5D O4D C6D 33.00(11)
C1A C6A O5A C7A -111.33(11)
C5A C6A O5A C7A 9.68(13)
O4A C7A O5A C6A 9.03(14)
C10A C7A O5A C6A 125.75(12)
C11A C7A O5A C6A -110.88(13)
C1B C7B O5B C6B -112.03(11)
C5B C7B O5B C6B 8.50(13)
O4B C6B O5B C7B 11.50(14)
C11B C6B O5B C7B 128.06(12)
C10B C6B O5B C7B -107.15(12)
O4C C6C O5C C7C 23.52(12)
C11C C6C O5C C7C 140.47(10)
C10C C6C O5C C7C -95.62(12)
C1C C7C O5C C6C -123.73(10)
C5C C7C O5C C6C -3.87(12)
C1D C7D O5D C6D -116.57(11)
C5D C7D O5D C6D 3.88(13)
O4D C6D O5D C7D 16.22(14)
C11D C6D O5D C7D 133.11(11)
C10D C6D O5D C7D -103.11(12)
